data_4102093
loop_
_publ_author_name
'Benjamin F. Wicker'
'Jennifer Scott'
'Jos\'e G. Andino'
'Xinfeng Gao'
'Hyunsoo Park'
'Maren Pink'
'Daniel J. Mindiola'

_publ_section_title
;
 Phosphinidene Complexes of Scandium: Powerful PAr Group-Transfer Vehicles
 to Organic and Inorganic Substrates
;
_journal_name_full 'Journal of the American Chemical Society'
_journal_page_first 3691
_journal_page_last 3693
_journal_paper_doi 10.1021/ja100214e
_journal_volume 132
_journal_year 2010
_chemical_formula_moiety 'C37 H35 P'
_chemical_formula_sum 'C37 H35 P'
_chemical_formula_weight 510.62
_space_group_IT_number 2
_symmetry_cell_setting triclinic
_symmetry_Int_Tables_number 2
_symmetry_space_group_name_Hall '-P 1'
_symmetry_space_group_name_H-M 'P -1'
_atom_sites_solution_hydrogens geom
_atom_sites_solution_primary direct
_atom_sites_solution_secondary difmap
_audit_creation_method SHELXL-97
_cell_angle_alpha 97.3490(10)
_cell_angle_beta 107.5770(10)
_cell_angle_gamma 110.2540(10)
_cell_formula_units_Z 2
_cell_length_a 9.7154(4)
_cell_length_b 11.6798(5)
_cell_length_c 14.9702(6)
_cell_measurement_reflns_used 1856
_cell_measurement_temperature 150(2)
_cell_measurement_theta_max 28.70
_cell_measurement_theta_min 1.48
_cell_volume 1467.07(11)
_computing_cell_refinement 'APEX2 (Bruker-AXS, 2009)'
_computing_data_collection 'APEX2 (Bruker-AXS, 2009)'
_computing_data_reduction 'APEX2 (Bruker-AXS, 2009)'
_computing_molecular_graphics 'Diamond 3.2 (Crystal Impact, 2009)'
_computing_publication_material WinGX
_computing_structure_refinement 'SHELXL-97 (Sheldrick, 2008)'
_computing_structure_solution 'SHELXS-97 (Sheldrick, 2008)'
_diffrn_ambient_temperature 150(2)
_diffrn_detector_area_resol_mean 53.33
_diffrn_measured_fraction_theta_full 0.993
_diffrn_measured_fraction_theta_max 0.993
_diffrn_measurement_device_type kappa
_diffrn_measurement_method 'phi and omega scans'
_diffrn_radiation_monochromator graphite
_diffrn_radiation_probe x-ray
_diffrn_radiation_type MoK\a
_diffrn_radiation_wavelength 0.71073
_diffrn_reflns_av_R_equivalents 0.0232
_diffrn_reflns_av_sigmaI/netI 0.0205
_diffrn_reflns_limit_h_max 13
_diffrn_reflns_limit_h_min -13
_diffrn_reflns_limit_k_max 15
_diffrn_reflns_limit_k_min -15
_diffrn_reflns_limit_l_max 20
_diffrn_reflns_limit_l_min -20
_diffrn_reflns_number 30592
_diffrn_reflns_theta_full 28.70
_diffrn_reflns_theta_max 28.70
_diffrn_reflns_theta_min 1.48
_diffrn_source 'fine-focus sealed tube'
_diffrn_source_type 'Bruker APEX II'
_exptl_absorpt_coefficient_mu 0.117
_exptl_absorpt_correction_T_max 0.9919
_exptl_absorpt_correction_T_min 0.9827
_exptl_absorpt_correction_type multi-scan
_exptl_absorpt_process_details 'SADABS (Bruker-AXS, 2008)'
_exptl_crystal_colour yellow
_exptl_crystal_density_diffrn 1.156
_exptl_crystal_density_method 'not measured'
_exptl_crystal_description needle
_exptl_crystal_F_000 544
_exptl_crystal_size_max 0.15
_exptl_crystal_size_mid 0.07
_exptl_crystal_size_min 0.07
_refine_diff_density_max 0.709
_refine_diff_density_min -0.244
_refine_diff_density_rms 0.049
_refine_ls_extinction_method none
_refine_ls_goodness_of_fit_ref 1.036
_refine_ls_hydrogen_treatment constr
_refine_ls_matrix_type full
_refine_ls_number_parameters 349
_refine_ls_number_reflns 7525
_refine_ls_number_restraints 0
_refine_ls_restrained_S_all 1.036
_refine_ls_R_factor_all 0.0546
_refine_ls_R_factor_gt 0.0458
_refine_ls_shift/su_max 0.001
_refine_ls_shift/su_mean 0.000
_refine_ls_structure_factor_coef Fsqd
_refine_ls_weighting_details 'calc w=1/[\s^2^(Fo^2^)+(0.0700P)^2^+0.6229P] where P=(Fo^2^+2Fc^2^)/3'
_refine_ls_weighting_scheme calc
_refine_ls_wR_factor_gt 0.1249
_refine_ls_wR_factor_ref 0.1332
_reflns_number_gt 6415
_reflns_number_total 7525
_reflns_threshold_expression >2sigma(I)
_cod_data_source_file ja100214e_si_004.cif
_cod_data_source_block 09030
_cod_database_code 4102093

loop_
_symmetry_equiv_pos_as_xyz
'x, y, z'
'-x, -y, -z'

loop_
_atom_site_label
_atom_site_type_symbol
_atom_site_fract_x
_atom_site_fract_y
_atom_site_fract_z
_atom_site_U_iso_or_equiv
_atom_site_adp_type
_atom_site_occupancy
_atom_site_symmetry_multiplicity
_atom_site_calc_flag
_atom_site_refinement_flags
_atom_site_disorder_assembly
_atom_site_disorder_group
P1 P 0.65529(4) 0.33384(3) 0.32512(2) 0.02380(10) Uani 1 1 d . . .
C1 C 0.66047(15) 0.33077(12) 0.20262(9) 0.0212(2) Uani 1 1 d . . .
C2 C 0.76041(15) 0.43938(12) 0.18529(9) 0.0227(2) Uani 1 1 d . . .
C3 C 0.77838(17) 0.43088(13) 0.09599(10) 0.0269(3) Uani 1 1 d . . .
H3 H 0.8438 0.5041 0.0838 0.032 Uiso 1 1 calc R . .
C4 C 0.70263(18) 0.31773(14) 0.02477(10) 0.0289(3) Uani 1 1 d . . .
H4 H 0.7151 0.3139 -0.0359 0.035 Uiso 1 1 calc R . .
C5 C 0.60854(17) 0.21019(13) 0.04242(10) 0.0261(3) Uani 1 1 d . . .
H5 H 0.5581 0.1323 -0.0061 0.031 Uiso 1 1 calc R . .
C6 C 0.58692(15) 0.21484(12) 0.13064(9) 0.0224(2) Uani 1 1 d . . .
C7 C 0.48722(16) 0.09518(12) 0.14660(9) 0.0235(3) Uani 1 1 d . . .
C8 C 0.32273(17) 0.04308(13) 0.09878(10) 0.0269(3) Uani 1 1 d . . .
C9 C 0.23110(18) -0.06526(14) 0.11789(11) 0.0323(3) Uani 1 1 d . . .
H9 H 0.1193 -0.0986 0.0872 0.039 Uiso 1 1 calc R . .
C10 C 0.2983(2) -0.12577(14) 0.18042(11) 0.0330(3) Uani 1 1 d . . .
C11 C 0.4621(2) -0.07730(14) 0.22244(11) 0.0320(3) Uani 1 1 d . . .
H11 H 0.5100 -0.1200 0.2631 0.038 Uiso 1 1 calc R . .
C12 C 0.55837(17) 0.03220(13) 0.20677(10) 0.0273(3) Uani 1 1 d . . .
C13 C 0.24475(18) 0.09963(15) 0.02449(11) 0.0345(3) Uani 1 1 d . . .
H13A H 0.2862 0.1912 0.0510 0.052 Uiso 1 1 calc R . .
H13B H 0.1303 0.0623 0.0083 0.052 Uiso 1 1 calc R . .
H13C H 0.2671 0.0822 -0.0342 0.052 Uiso 1 1 calc R . .
C14 C 0.1966(2) -0.24265(16) 0.20061(14) 0.0458(4) Uani 1 1 d . . .
H14A H 0.0980 -0.2886 0.1440 0.069 Uiso 1 1 calc R . .
H14B H 0.1722 -0.2180 0.2571 0.069 Uiso 1 1 calc R . .
H14C H 0.2535 -0.2972 0.2138 0.069 Uiso 1 1 calc R . .
C15 C 0.73612(19) 0.07763(17) 0.25172(13) 0.0381(4) Uani 1 1 d . . .
H15A H 0.7813 0.0953 0.2021 0.057 Uiso 1 1 calc R . .
H15B H 0.7625 0.0121 0.2782 0.057 Uiso 1 1 calc R . .
H15C H 0.7797 0.1549 0.3040 0.057 Uiso 1 1 calc R . .
C16 C 0.85032(16) 0.56373(12) 0.25986(10) 0.0244(3) Uani 1 1 d . . .
C17 C 0.98015(16) 0.57969(14) 0.34287(11) 0.0295(3) Uani 1 1 d . . .
C18 C 1.06408(19) 0.69595(16) 0.41052(12) 0.0380(3) Uani 1 1 d . . .
H18 H 1.1483 0.7051 0.4675 0.046 Uiso 1 1 calc R . .
C19 C 1.0289(2) 0.79939(17) 0.39761(13) 0.0436(4) Uani 1 1 d . . .
C20 C 0.9052(2) 0.78396(15) 0.31456(13) 0.0383(4) Uani 1 1 d . . .
H20 H 0.8812 0.8546 0.3045 0.046 Uiso 1 1 calc R . .
C21 C 0.81456(17) 0.66830(14) 0.24509(11) 0.0292(3) Uani 1 1 d . . .
C22 C 1.04000(19) 0.47753(17) 0.35753(13) 0.0389(4) Uani 1 1 d . . .
H22A H 1.0260 0.4291 0.2946 0.058 Uiso 1 1 calc R . .
H22B H 0.9804 0.4210 0.3884 0.058 Uiso 1 1 calc R . .
H22C H 1.1524 0.5162 0.3991 0.058 Uiso 1 1 calc R . .
C23 C 1.1277(3) 0.9259(2) 0.4710(2) 0.0792(8) Uani 1 1 d . . .
H23A H 1.1270 0.9936 0.4386 0.119 Uiso 1 1 calc R . .
H23B H 1.2366 0.9340 0.5006 0.119 Uiso 1 1 calc R . .
H23C H 1.0838 0.9323 0.5215 0.119 Uiso 1 1 calc R . .
C24 C 0.6882(2) 0.66218(16) 0.15406(13) 0.0391(4) Uani 1 1 d . . .
H24A H 0.6127 0.5741 0.1231 0.059 Uiso 1 1 calc R . .
H24B H 0.7369 0.6959 0.1092 0.059 Uiso 1 1 calc R . .
H24C H 0.6327 0.7125 0.1707 0.059 Uiso 1 1 calc R . .
C25 C 0.47193(15) 0.31429(12) 0.32052(9) 0.0229(2) Uani 1 1 d . . .
C26 C 0.44234(15) 0.29137(13) 0.40972(9) 0.0232(3) Uani 1 1 d . . .
C27 C 0.35999(18) 0.34943(15) 0.44722(11) 0.0316(3) Uani 1 1 d . . .
H27 H 0.3170 0.3999 0.4130 0.038 Uiso 1 1 calc R . .
C28 C 0.3403(2) 0.33411(16) 0.53384(12) 0.0372(3) Uani 1 1 d . . .
H28 H 0.2834 0.3733 0.5582 0.045 Uiso 1 1 calc R . .
C29 C 0.4036(2) 0.26187(17) 0.58436(11) 0.0386(4) Uani 1 1 d . . .
H29 H 0.3926 0.2531 0.6444 0.046 Uiso 1 1 calc R . .
C30 C 0.4835(2) 0.20181(16) 0.54759(11) 0.0373(3) Uani 1 1 d . . .
H30 H 0.5269 0.1520 0.5824 0.045 Uiso 1 1 calc R . .
C31 C 0.49970(17) 0.21463(14) 0.46021(10) 0.0291(3) Uani 1 1 d . . .
H31 H 0.5506 0.1706 0.4342 0.035 Uiso 1 1 calc R . .
C32 C 0.34632(16) 0.32705(14) 0.24279(10) 0.0260(3) Uani 1 1 d . . .
C33 C 0.38441(18) 0.42481(15) 0.19770(11) 0.0313(3) Uani 1 1 d . . .
H33 H 0.4914 0.4828 0.2173 0.038 Uiso 1 1 calc R . .
C34 C 0.2674(2) 0.43798(18) 0.12450(12) 0.0410(4) Uani 1 1 d . . .
H34 H 0.2948 0.5041 0.0937 0.049 Uiso 1 1 calc R . .
C35 C 0.1116(2) 0.3554(2) 0.09646(12) 0.0448(4) Uani 1 1 d . . .
H35 H 0.0319 0.3643 0.0461 0.054 Uiso 1 1 calc R . .
C36 C 0.0711(2) 0.2594(2) 0.14151(12) 0.0434(4) Uani 1 1 d . . .
H36 H -0.0365 0.2031 0.1225 0.052 Uiso 1 1 calc R . .
C37 C 0.18768(18) 0.24526(17) 0.21460(11) 0.0349(3) Uani 1 1 d . . .
H37 H 0.1592 0.1795 0.2455 0.042 Uiso 1 1 calc R . .

loop_
_atom_site_aniso_label
_atom_site_aniso_U_11
_atom_site_aniso_U_22
_atom_site_aniso_U_33
_atom_site_aniso_U_23
_atom_site_aniso_U_13
_atom_site_aniso_U_12
P1 0.02209(17) 0.03068(19) 0.01994(16) 0.00929(13) 0.00816(13) 0.01099(14)
C1 0.0211(6) 0.0243(6) 0.0206(5) 0.0090(5) 0.0089(5) 0.0100(5)
C2 0.0213(6) 0.0240(6) 0.0246(6) 0.0083(5) 0.0094(5) 0.0098(5)
C3 0.0289(7) 0.0267(7) 0.0286(7) 0.0124(5) 0.0153(5) 0.0095(5)
C4 0.0348(7) 0.0330(7) 0.0241(6) 0.0113(5) 0.0158(6) 0.0142(6)
C5 0.0311(7) 0.0248(6) 0.0226(6) 0.0057(5) 0.0105(5) 0.0113(5)
C6 0.0225(6) 0.0232(6) 0.0234(6) 0.0093(5) 0.0089(5) 0.0101(5)
C7 0.0277(6) 0.0217(6) 0.0221(6) 0.0067(5) 0.0113(5) 0.0089(5)
C8 0.0273(7) 0.0256(7) 0.0254(6) 0.0050(5) 0.0093(5) 0.0090(5)
C9 0.0291(7) 0.0287(7) 0.0330(7) 0.0041(6) 0.0136(6) 0.0046(6)
C10 0.0444(9) 0.0241(7) 0.0308(7) 0.0066(5) 0.0229(6) 0.0069(6)
C11 0.0463(9) 0.0285(7) 0.0292(7) 0.0137(6) 0.0196(6) 0.0174(7)
C12 0.0334(7) 0.0271(7) 0.0262(6) 0.0102(5) 0.0137(5) 0.0144(6)
C13 0.0269(7) 0.0356(8) 0.0344(8) 0.0086(6) 0.0049(6) 0.0108(6)
C14 0.0581(11) 0.0331(8) 0.0458(9) 0.0135(7) 0.0320(9) 0.0058(8)
C15 0.0350(8) 0.0413(9) 0.0437(9) 0.0206(7) 0.0121(7) 0.0208(7)
C16 0.0234(6) 0.0234(6) 0.0273(6) 0.0074(5) 0.0129(5) 0.0072(5)
C17 0.0216(6) 0.0339(7) 0.0312(7) 0.0077(6) 0.0108(5) 0.0087(6)
C18 0.0280(7) 0.0436(9) 0.0326(8) 0.0008(6) 0.0073(6) 0.0100(7)
C19 0.0359(8) 0.0376(9) 0.0460(9) -0.0063(7) 0.0136(7) 0.0096(7)
C20 0.0404(9) 0.0275(7) 0.0510(9) 0.0068(7) 0.0221(7) 0.0150(7)
C21 0.0288(7) 0.0278(7) 0.0352(7) 0.0114(6) 0.0163(6) 0.0115(6)
C22 0.0273(7) 0.0429(9) 0.0430(9) 0.0124(7) 0.0064(6) 0.0155(7)
C23 0.0654(15) 0.0519(13) 0.0814(17) -0.0268(12) -0.0024(13) 0.0206(12)
C24 0.0429(9) 0.0362(8) 0.0441(9) 0.0204(7) 0.0153(7) 0.0202(7)
C25 0.0242(6) 0.0240(6) 0.0214(6) 0.0074(5) 0.0090(5) 0.0101(5)
C26 0.0235(6) 0.0253(6) 0.0215(6) 0.0076(5) 0.0101(5) 0.0087(5)
C27 0.0370(8) 0.0357(8) 0.0314(7) 0.0134(6) 0.0174(6) 0.0200(6)
C28 0.0465(9) 0.0413(9) 0.0351(8) 0.0107(7) 0.0249(7) 0.0221(7)
C29 0.0466(9) 0.0489(9) 0.0272(7) 0.0142(7) 0.0209(7) 0.0197(8)
C30 0.0427(9) 0.0459(9) 0.0336(8) 0.0216(7) 0.0185(7) 0.0223(7)
C31 0.0307(7) 0.0330(7) 0.0302(7) 0.0135(6) 0.0146(6) 0.0158(6)
C32 0.0263(6) 0.0323(7) 0.0231(6) 0.0091(5) 0.0101(5) 0.0149(6)
C33 0.0333(7) 0.0361(8) 0.0316(7) 0.0150(6) 0.0130(6) 0.0191(6)
C34 0.0473(10) 0.0526(10) 0.0384(8) 0.0249(8) 0.0166(7) 0.0326(8)
C35 0.0397(9) 0.0726(13) 0.0331(8) 0.0189(8) 0.0101(7) 0.0365(9)
C36 0.0257(7) 0.0689(12) 0.0345(8) 0.0128(8) 0.0097(6) 0.0196(8)
C37 0.0271(7) 0.0477(9) 0.0302(7) 0.0134(6) 0.0117(6) 0.0135(7)

loop_
_atom_type_symbol
_atom_type_description
_atom_type_scat_dispersion_real
_atom_type_scat_dispersion_imag
_atom_type_scat_source
C C 0.0033 0.0016 'International Tables Vol C Tables 4.2.6.8 and 6.1.1.4'
H H 0.0000 0.0000 'International Tables Vol C Tables 4.2.6.8 and 6.1.1.4'
P P 0.1023 0.0942 'International Tables Vol C Tables 4.2.6.8 and 6.1.1.4'

loop_
_geom_angle_atom_site_label_1
_geom_angle_atom_site_label_2
_geom_angle_atom_site_label_3
_geom_angle
_geom_angle_site_symmetry_1
_geom_angle_site_symmetry_3
_geom_angle_publ_flag
C25 P1 C1 108.89(6) . . ?
C6 C1 C2 119.11(11) . . ?
C6 C1 P1 119.93(9) . . ?
C2 C1 P1 120.03(10) . . ?
C3 C2 C1 119.31(12) . . ?
C3 C2 C16 118.18(12) . . ?
C1 C2 C16 122.50(11) . . ?
C4 C3 C2 121.25(12) . . ?
C4 C3 H3 119.4 . . ?
C2 C3 H3 119.4 . . ?
C3 C4 C5 119.71(12) . . ?
C3 C4 H4 120.1 . . ?
C5 C4 H4 120.1 . . ?
C4 C5 C6 120.81(12) . . ?
C4 C5 H5 119.6 . . ?
C6 C5 H5 119.6 . . ?
C5 C6 C1 119.75(12) . . ?
C5 C6 C7 118.49(12) . . ?
C1 C6 C7 121.76(11) . . ?
C8 C7 C12 119.74(12) . . ?
C8 C7 C6 119.99(12) . . ?
C12 C7 C6 120.24(12) . . ?
C9 C8 C7 119.21(13) . . ?
C9 C8 C13 119.85(13) . . ?
C7 C8 C13 120.90(12) . . ?
C10 C9 C8 121.94(14) . . ?
C10 C9 H9 119.0 . . ?
C8 C9 H9 119.0 . . ?
C9 C10 C11 118.00(13) . . ?
C9 C10 C14 121.04(16) . . ?
C11 C10 C14 120.95(15) . . ?
C10 C11 C12 121.99(14) . . ?
C10 C11 H11 119.0 . . ?
C12 C11 H11 119.0 . . ?
C11 C12 C7 118.90(13) . . ?
C11 C12 C15 119.46(13) . . ?
C7 C12 C15 121.60(13) . . ?
C8 C13 H13A 109.5 . . ?
C8 C13 H13B 109.5 . . ?
H13A C13 H13B 109.5 . . ?
C8 C13 H13C 109.5 . . ?
H13A C13 H13C 109.5 . . ?
H13B C13 H13C 109.5 . . ?
C10 C14 H14A 109.5 . . ?
C10 C14 H14B 109.5 . . ?
H14A C14 H14B 109.5 . . ?
C10 C14 H14C 109.5 . . ?
H14A C14 H14C 109.5 . . ?
H14B C14 H14C 109.5 . . ?
C12 C15 H15A 109.5 . . ?
C12 C15 H15B 109.5 . . ?
H15A C15 H15B 109.5 . . ?
C12 C15 H15C 109.5 . . ?
H15A C15 H15C 109.5 . . ?
H15B C15 H15C 109.5 . . ?
C21 C16 C17 119.20(13) . . ?
C21 C16 C2 120.61(12) . . ?
C17 C16 C2 120.03(12) . . ?
C18 C17 C16 119.44(14) . . ?
C18 C17 C22 117.82(14) . . ?
C16 C17 C22 122.57(14) . . ?
C17 C18 C19 121.94(15) . . ?
C17 C18 H18 119.0 . . ?
C19 C18 H18 119.0 . . ?
C20 C19 C18 118.14(15) . . ?
C20 C19 C23 121.55(18) . . ?
C18 C19 C23 120.26(18) . . ?
C19 C20 C21 122.31(15) . . ?
C19 C20 H20 118.8 . . ?
C21 C20 H20 118.8 . . ?
C20 C21 C16 118.89(14) . . ?
C20 C21 C24 118.58(14) . . ?
C16 C21 C24 122.43(13) . . ?
C17 C22 H22A 109.5 . . ?
C17 C22 H22B 109.5 . . ?
H22A C22 H22B 109.5 . . ?
C17 C22 H22C 109.5 . . ?
H22A C22 H22C 109.5 . . ?
H22B C22 H22C 109.5 . . ?
C19 C23 H23A 109.5 . . ?
C19 C23 H23B 109.5 . . ?
H23A C23 H23B 109.5 . . ?
C19 C23 H23C 109.5 . . ?
H23A C23 H23C 109.5 . . ?
H23B C23 H23C 109.5 . . ?
C21 C24 H24A 109.5 . . ?
C21 C24 H24B 109.5 . . ?
H24A C24 H24B 109.5 . . ?
C21 C24 H24C 109.5 . . ?
H24A C24 H24C 109.5 . . ?
H24B C24 H24C 109.5 . . ?
C32 C25 C26 117.58(11) . . ?
C32 C25 P1 127.77(10) . . ?
C26 C25 P1 114.46(9) . . ?
C31 C26 C27 118.08(12) . . ?
C31 C26 C25 121.10(12) . . ?
C27 C26 C25 120.79(12) . . ?
C28 C27 C26 120.88(13) . . ?
C28 C27 H27 119.6 . . ?
C26 C27 H27 119.6 . . ?
C29 C28 C27 119.90(14) . . ?
C29 C28 H28 120.1 . . ?
C27 C28 H28 120.1 . . ?
C28 C29 C30 120.10(14) . . ?
C28 C29 H29 119.9 . . ?
C30 C29 H29 119.9 . . ?
C31 C30 C29 119.96(14) . . ?
C31 C30 H30 120.0 . . ?
C29 C30 H30 120.0 . . ?
C30 C31 C26 120.99(13) . . ?
C30 C31 H31 119.5 . . ?
C26 C31 H31 119.5 . . ?
C37 C32 C33 118.55(13) . . ?
C37 C32 C25 121.41(13) . . ?
C33 C32 C25 120.01(13) . . ?
C34 C33 C32 120.62(15) . . ?
C34 C33 H33 119.7 . . ?
C32 C33 H33 119.7 . . ?
C35 C34 C33 120.14(16) . . ?
C35 C34 H34 119.9 . . ?
C33 C34 H34 119.9 . . ?
C34 C35 C36 120.12(15) . . ?
C34 C35 H35 119.9 . . ?
C36 C35 H35 119.9 . . ?
C35 C36 C37 120.09(16) . . ?
C35 C36 H36 120.0 . . ?
C37 C36 H36 120.0 . . ?
C36 C37 C32 120.45(15) . . ?
C36 C37 H37 119.8 . . ?
C32 C37 H37 119.8 . . ?

loop_
_geom_bond_atom_site_label_1
_geom_bond_atom_site_label_2
_geom_bond_distance
_geom_bond_site_symmetry_2
_geom_bond_publ_flag
P1 C25 1.6942(13) . ?
P1 C1 1.8457(13) . ?
C1 C6 1.4132(18) . ?
C1 C2 1.4152(18) . ?
C2 C3 1.3952(18) . ?
C2 C16 1.4955(18) . ?
C3 C4 1.385(2) . ?
C3 H3 0.9500 . ?
C4 C5 1.3852(19) . ?
C4 H4 0.9500 . ?
C5 C6 1.3959(18) . ?
C5 H5 0.9500 . ?
C6 C7 1.4955(18) . ?
C7 C8 1.4003(19) . ?
C7 C12 1.4056(18) . ?
C8 C9 1.394(2) . ?
C8 C13 1.508(2) . ?
C9 C10 1.386(2) . ?
C9 H9 0.9500 . ?
C10 C11 1.389(2) . ?
C10 C14 1.511(2) . ?
C11 C12 1.395(2) . ?
C11 H11 0.9500 . ?
C12 C15 1.513(2) . ?
C13 H13A 0.9800 . ?
C13 H13B 0.9800 . ?
C13 H13C 0.9800 . ?
C14 H14A 0.9800 . ?
C14 H14B 0.9800 . ?
C14 H14C 0.9800 . ?
C15 H15A 0.9800 . ?
C15 H15B 0.9800 . ?
C15 H15C 0.9800 . ?
C16 C21 1.4064(19) . ?
C16 C17 1.4146(19) . ?
C17 C18 1.385(2) . ?
C17 C22 1.510(2) . ?
C18 C19 1.386(3) . ?
C18 H18 0.9500 . ?
C19 C20 1.383(3) . ?
C19 C23 1.510(3) . ?
C20 C21 1.395(2) . ?
C20 H20 0.9500 . ?
C21 C24 1.508(2) . ?
C22 H22A 0.9800 . ?
C22 H22B 0.9800 . ?
C22 H22C 0.9800 . ?
C23 H23A 0.9800 . ?
C23 H23B 0.9800 . ?
C23 H23C 0.9800 . ?
C24 H24A 0.9800 . ?
C24 H24B 0.9800 . ?
C24 H24C 0.9800 . ?
C25 C32 1.4759(18) . ?
C25 C26 1.4858(17) . ?
C26 C31 1.3963(18) . ?
C26 C27 1.4018(19) . ?
C27 C28 1.391(2) . ?
C27 H27 0.9500 . ?
C28 C29 1.380(2) . ?
C28 H28 0.9500 . ?
C29 C30 1.390(2) . ?
C29 H29 0.9500 . ?
C30 C31 1.385(2) . ?
C30 H30 0.9500 . ?
C31 H31 0.9500 . ?
C32 C37 1.397(2) . ?
C32 C33 1.397(2) . ?
C33 C34 1.389(2) . ?
C33 H33 0.9500 . ?
C34 C35 1.378(3) . ?
C34 H34 0.9500 . ?
C35 C36 1.383(3) . ?
C35 H35 0.9500 . ?
C36 C37 1.391(2) . ?
C36 H36 0.9500 . ?
C37 H37 0.9500 . ?

loop_
_cod_related_entry_id
_cod_related_entry_database
_cod_related_entry_code
1 ChemSpider 30660095
